data_2001238
loop_
_publ_author_name
'Declercq, J.-P.'
'De Kimpe, N.'
'Boelens, M.'

_publ_section_title
;
 X-ray crystallographic analysis of
 2-acetylimino-3-isopropyl-5-methyl-4-phenyl-2,3-dihydro-1,3-thiazole
;
_journal_issue 11
_journal_name_full 'Acta Crystallographica Section C'
_journal_page_first 1978
_journal_page_last 1980
_journal_paper_doi 10.1107/S0108270193005669
_journal_volume 49
_journal_year 1993
_chemical_formula_moiety 'C15 H18 N2 O S'
_chemical_formula_sum 'C15 H18 N2 O S'
_chemical_formula_weight 274.4
_chemical_name_systematic
;
2-(N-acetyl)imino-3-isopropyl-5-methyl-4-phenyl-4-thiazoline
;
_space_group_IT_number 62
_symmetry_cell_setting orthorhombic
_symmetry_space_group_name_Hall '-P 2ac 2n'
_symmetry_space_group_name_H-M 'P n m a'
_cell_angle_alpha 90.0
_cell_angle_beta 90.0
_cell_angle_gamma 90.0
_cell_formula_units_Z 4
_cell_length_a 13.4540(10)
_cell_length_b 7.3170(10)
_cell_length_c 15.1810(10)
_cell_measurement_reflns_used 27
_cell_measurement_temperature 293
_cell_measurement_theta_max 24
_cell_measurement_theta_min 6
_cell_volume 1494.5(3)
_computing_cell_refinement 'local program'
_computing_data_collection 'local program'
_computing_data_reduction 'local program'
_computing_molecular_graphics 'PLUTO (Motherwell & Clegg, 1978)'
_computing_publication_material 'local program'
_computing_structure_refinement 'SHELX76 (Sheldrick, 1976)'
_computing_structure_solution 'SHELXS86 (Sheldrick, 1985)'
_diffrn_ambient_temperature 293
_diffrn_measurement_device 'Huber four-circle diffractometer'
_diffrn_measurement_method \q/2\q
_diffrn_radiation_monochromator graphite
_diffrn_radiation_source 'xray tube'
_diffrn_radiation_type 'Copper K\a'
_diffrn_radiation_wavelength 1.54178
_diffrn_reflns_limit_h_max 16
_diffrn_reflns_limit_h_min 0
_diffrn_reflns_limit_k_max 8
_diffrn_reflns_limit_k_min 0
_diffrn_reflns_limit_l_max 18
_diffrn_reflns_limit_l_min 0
_diffrn_reflns_number 1620
_diffrn_reflns_theta_max 67.5
_diffrn_reflns_theta_min 1.5
_diffrn_standards_decay_% 0
_diffrn_standards_interval_count 50
_diffrn_standards_number 1
_exptl_absorpt_coefficient_mu 1.82
_exptl_absorpt_correction_T_max 0.70
_exptl_absorpt_correction_T_min 0.55
_exptl_absorpt_correction_type empirical
_exptl_crystal_colour colourless
_exptl_crystal_density_diffrn 1.22
_exptl_crystal_description parallelepiped
_exptl_crystal_F_000 584
_exptl_crystal_size_max 0.4
_exptl_crystal_size_mid 0.2
_exptl_crystal_size_min 0.2
_refine_diff_density_max 0.30
_refine_diff_density_min -0.51
_refine_ls_extinction_method none
_refine_ls_goodness_of_fit_obs 0.75
_refine_ls_hydrogen_treatment 'refU; U common for all H atoms'
_refine_ls_matrix_type full
_refine_ls_number_parameters 107
_refine_ls_number_reflns 1314
_refine_ls_R_factor_obs 0.054
_refine_ls_shift/esd_max 0.04
_refine_ls_structure_factor_coef F
_refine_ls_weighting_details 'w = 1/[\s^2^(F) + 0.021F^2^]'
_refine_ls_weighting_scheme calc
_refine_ls_wR_factor_obs 0.072
_reflns_number_observed 1314
_reflns_number_total 1459
_reflns_observed_criterion I>2.5sigma(I)
_cod_data_source_file ab1085.cif
_cod_data_source_block deki12
_cod_depositor_comments
;
The following automatic conversions were performed:

'_refine_ls_weighting_scheme' value '1/[\s^2^(F) + 0.021F^2^]' was
changed to 'calc'. New tag '_refine_ls_weighting_details' was
created. The value of the new tag was set to 'w = 1/[\s^2^(F) +
0.021F^2^]'.

Automatic conversion script
Id: cif_fix_values 3143 2015-03-26 13:38:13Z robertas 
;
_cod_original_cell_volume 1494.5(2)
_cod_database_code 2001238

loop_
_symmetry_equiv_pos_as_xyz
x,y,z
1/2+x,1/2-y,1/2-z
-x,1/2+y,-z
1/2-x,-y,1/2+z
-x,-y,-z
1/2-x,1/2+y,1/2+z
x,1/2-y,z
1/2+x,y,1/2-z

loop_
_atom_site_aniso_label
_atom_site_aniso_U_11
_atom_site_aniso_U_22
_atom_site_aniso_U_33
_atom_site_aniso_U_12
_atom_site_aniso_U_13
_atom_site_aniso_U_23
_atom_site_aniso_type_symbol
S1 0.0586(7) 0.0557(6) 0.0546(6) 0.0 -0.0234(3) 0.0 S
C2 0.060(2) 0.056(2) 0.0380(10) 0.0 -0.0090(10) 0.0 C
N3 0.0450(10) 0.0730(10) 0.0380(10) 0.0 -0.0051(8) 0.0 N
C4 0.0470(10) 0.062(2) 0.0410(10) 0.0 -0.0040(10) 0.0 C
C5 0.0390(10) 0.062(2) 0.064(2) 0.0 -0.0090(10) 0.0 C
N6 0.076(2) 0.0730(10) 0.0410(10) 0.0 0.0010(10) 0.0 N
C7 0.120(3) 0.0580(10) 0.0400(10) 0.0 -0.009(2) 0.0 C
C8 0.178(5) 0.105(3) 0.047(2) 0.0 0.020(2) 0.0 C
O9 0.132(3) 0.089(2) 0.0510(10) 0.0 -0.035(2) 0.0 O
C10 0.0420(10) 0.106(2) 0.0400(10) 0.0 -0.0030(10) 0.0 C
C11 0.0610(10) 0.126(2) 0.076(2) 0.0290(10) -0.0070(10) 0.0040(10) C
C12 0.0390(10) 0.078(2) 0.0410(10) 0.0 0.0014(9) 0.0 C
C13 0.0630(10) 0.087(2) 0.0580(10) -0.0120(10) -0.0066(8) 0.0110(10) C
C14 0.0770(10) 0.111(2) 0.0510(10) -0.0190(10) -0.0090(10) 0.0200(10) C
C15 0.057(2) 0.148(3) 0.0430(10) 0.0 0.0010(10) 0.0 C
C16 0.050(2) 0.091(2) 0.094(3) 0.0 0.002(2) 0.0 C

loop_
_atom_site_label
_atom_site_fract_x
_atom_site_fract_y
_atom_site_fract_z
_atom_site_U_iso_or_equiv
_atom_site_thermal_displace_type
_atom_site_calc_flag
_atom_site_calc_attached_atom
_atom_site_type_symbol
S1 0.04808(6) 0.25 0.50453(5) 0.0563(4) Uani ? ? S
C2 -0.0797(3) 0.25 0.4973(2) 0.0513(9) Uani ? ? C
N3 -0.1096(2) 0.25 0.41190(10) 0.0518(7) Uani ? ? N
C4 -0.0305(2) 0.25 0.3515(2) 0.0499(8) Uani ? ? C
C5 0.0587(2) 0.25 0.3907(2) 0.0550(9) Uani ? ? C
N6 -0.1463(2) 0.25 0.5628(2) 0.0634(9) Uani ? ? N
C7 -0.1089(3) 0.25 0.6452(2) 0.0730(10) Uani ? ? C
C8 -0.1847(5) 0.25 0.7171(3) 0.110(2) Uani ? ? C
H8a -0.2579 0.25 0.6880 0.146 Uiso calc C8 H
H8b -0.1757 0.3705 0.7574 0.146 Uiso calc C8 H
O9 -0.0183(3) 0.25 0.6630(2) 0.0910(10) Uani ? ? O
C10 -0.2159(2) 0.25 0.3843(2) 0.0623(9) Uani ? ? C
H10 -0.2215 0.25 0.3134 0.146 Uiso calc C10 H
C11 -0.2666(2) 0.4253(4) 0.4131(2) 0.0880(10) Uani ? ? C
H11a -0.3435 0.4229 0.3925 0.146 Uiso calc C11 H
H11b -0.2296 0.5407 0.3832 0.146 Uiso calc C11 H
H11c -0.2629 0.4373 0.4839 0.146 Uiso calc C11 H
C12 -0.0495(2) 0.25 0.2548(2) 0.0529(8) Uani ? ? C
C13 -0.0554(2) 0.4132(4) 0.20990(10) 0.0697(8) Uani ? ? C
H13 -0.0497 0.5412 0.2450 0.146 Uiso calc C13 H
C14 -0.0689(2) 0.4122(5) 0.1184(2) 0.0797(9) Uani ? ? C
H14 -0.0745 0.5401 0.0833 0.146 Uiso calc C14 H
C15 -0.0749(3) 0.25 0.0735(2) 0.0820(10) Uani ? ? C
H15 -0.0846 0.25 0.0029 0.146 Uiso calc C15 H
C16 0.1597(2) 0.25 0.3487(3) 0.0780(10) Uani ? ? C
H16a 0.2160 0.25 0.3993 0.146 Uiso calc C16 H
H16b 0.1678 0.3705 0.3082 0.146 Uiso calc C16 H

loop_
_atom_type_symbol
_atom_type_description
_atom_type_scat_dispersion_real
_atom_type_scat_dispersion_imag
_atom_type_scat_source
C ? 0.017 0.009 'International Tables Vol. IV Table 2.2B'
H ? 0.0 0.0 'International Tables Vol. IV Table 2.2B'
N ? 0.029 0.018 'International Tables Vol. IV Table 2.2B'
O ? 0.047 0.032 'International Tables Vol. IV Table 2.2B'
S ? 0.319 0.557 'International Tables Vol. IV Table 2.2B'

loop_
_geom_angle_atom_site_label_1
_geom_angle_atom_site_label_2
_geom_angle_atom_site_label_3
_geom_angle_site_symmetry_1
_geom_angle_site_symmetry_2
_geom_angle_site_symmetry_3
_geom_angle
_geom_angle_publ_flag
C5 S1 C2 . . . 91.10(10) yes
N3 C2 S1 . . . 110.9(2) yes
N6 C2 S1 . . . 128.3(2) yes
N6 C2 N3 . . . 120.7(3) yes
C4 N3 C2 . . . 113.5(2) yes
C10 N3 C2 . . . 123.6(2) yes
C10 N3 C4 . . . 122.9(2) yes
C5 C4 N3 . . . 112.8(2) yes
C12 C4 N3 . . . 120.9(2) yes
C12 C4 C5 . . . 126.3(3) yes
C4 C5 S1 . . . 111.7(2) yes
C16 C5 S1 . . . 119.9(2) yes
C16 C5 C4 . . . 128.4(3) yes
C7 N6 C2 . . . 116.1(3) yes
C8 C7 N6 . . . 115.0(4) yes
O9 C7 N6 . . . 124.4(3) yes
O9 C7 C8 . . . 120.6(4) yes
H8a C8 C7 . . . 108.9(3) ?
H8b C8 C7 . . . 109.70(10) ?
H8b C8 H8a . . . 109.5 ?
H8b C8 H8b . . 7 109.5 ?
H10 C10 N3 . . . 110.40(10) ?
C11 C10 N3 . . . 110.6(2) yes
C11 C10 H10 . . . 104.80(10) ?
H11a C11 C10 . . . 109.50(10) ?
H11b C11 C10 . . . 109.40(10) ?
H11b C11 H11a . . . 109.5 ?
H11c C11 C10 . . . 109.50(10) ?
H11c C11 H11a . . . 109.5 ?
H11c C11 H11b . . . 109.5 ?
C11 C10 C11 . . 7 115.4(3) yes
C13 C12 C4 . . . 119.90(10) yes
H13 C13 C12 . . . 120.20(10) ?
C14 C13 C12 . . . 119.6(2) yes
C14 C13 H13 . . . 120.2(2) ?
C13 C12 C13 . . 7 120.2(3) yes
H14 C14 C13 . . . 119.6(2) ?
C15 C14 C13 . . . 120.4(3) yes
C15 C14 H14 . . . 120.0(2) ?
C14 C15 C14 . . 7 119.9(3) yes
H15 C15 C14 . . . 120.1(2) ?
H16a C16 C5 . . . 109.4(2) ?
H16b C16 C5 . . . 109.50(10) ?
H16b C16 H16a . . . 109.5 ?
H16b C16 H16b . . 7 109.5 ?

loop_
_geom_bond_atom_site_label_1
_geom_bond_atom_site_label_2
_geom_bond_site_symmetry_1
_geom_bond_site_symmetry_2
_geom_bond_distance
_geom_bond_publ_flag
C2 S1 . . 1.722(4) yes
C5 S1 . . 1.734(3) yes
N3 C2 . . 1.356(3) yes
N6 C2 . . 1.340(4) yes
C4 N3 . . 1.405(3) yes
C10 N3 . . 1.490(3) yes
C5 C4 . . 1.340(3) yes
C12 C4 . . 1.489(4) yes
C16 C5 . . 1.500(4) yes
C7 N6 . . 1.348(4) yes
C8 C7 . . 1.493(6) yes
O9 C7 . . 1.248(5) yes
H8a C8 . . 1.080 ?
H8b C8 . . 1.080 ?
H10 C10 . . 1.080 ?
C11 C10 . . 1.517(3) yes
H11a C11 . . 1.080 ?
H11b C11 . . 1.080 ?
H11c C11 . . 1.080 ?
C13 C12 . . 1.378(3) yes
H13 C13 . . 1.080 ?
C14 C13 . . 1.400(3) yes
H14 C14 . . 1.080 ?
C15 C14 . . 1.371(4) yes
H15 C15 . . 1.080 ?
H16a C16 . . 1.080 ?
H16b C16 . . 1.080 ?

loop_
_geom_contact_atom_site_label_1
_geom_contact_atom_site_label_2
_geom_contact_distance
_geom_contact_site_symmetry_1
_geom_contact_site_symmetry_2
_geom_contact_publ_flag
? ? ? ? ? ?

loop_
_geom_torsion_atom_site_label_1
_geom_torsion_atom_site_label_2
_geom_torsion_atom_site_label_3
_geom_torsion_atom_site_label_4
_geom_torsion_site_symmetry_1
_geom_torsion_site_symmetry_2
_geom_torsion_site_symmetry_3
_geom_torsion_site_symmetry_4
_geom_torsion
_geom_torsion_publ_flag
C5 S1 C2 N3 . . . . 0 ?
C5 S1 C2 N6 . . . . 180 ?
C2 S1 C5 C4 . . . . 0 ?
C2 S1 C5 C16 . . . . 180 ?
S1 C2 N3 C4 . . . . 0 ?
S1 C2 N3 C10 . . . . 180 ?
N6 C2 N3 C4 . . . . 180 ?
N6 C2 N3 C10 . . . . 0 ?
S1 C2 N6 C7 . . . . 0 ?
N3 C2 N6 C7 . . . . 180 ?
C2 N3 C4 C5 . . . . 0 ?
C2 N3 C4 C12 . . . . 180 ?
C10 N3 C4 C5 . . . . 180 ?
C10 N3 C4 C12 . . . . 0 ?
C2 N3 C10 H10 . . . . 180 ?
C4 N3 C10 H10 . . . . 0 ?
N3 C4 C5 S1 . . . . 0 ?
N3 C4 C5 C16 . . . . 180 ?
C12 C4 C5 S1 . . . . 180 ?
C12 C4 C5 C16 . . . . 0 ?
N3 C4 C12 C13 . . . . 92.0(10) ?
C5 C4 C12 C13 . . . . -88.0(10) ?
S1 C5 C16 H16a . . . . 0 ?
S1 C5 C16 H16b . . . . -120 ?
C4 C5 C16 H16a . . . . 180 ?
C4 C5 C16 H16b . . . . 60 ?
C2 N6 C7 C8 . . . . 180 ?
C2 N6 C7 O9 . . . . 0 ?
N6 C7 C8 H8a . . . . 0 ?
N6 C7 C8 H8b . . . . -120 ?
O9 C7 C8 H8a . . . . 180 ?
O9 C7 C8 H8b . . . . 60 ?
C4 C12 C13 H13 . . . . -3 ?
C4 C12 C13 C14 . . . . 177.0(10) ?
C13 C12 C13 H13 7 . . . -179 ?
C13 C12 C13 C14 7 . . . 1.0(10) ?
C12 C13 C14 H14 . . . . 179 ?
C12 C13 C14 C15 . . . . -1.0(10) ?
H13 C13 C14 H14 . . . . 0 ?
H13 C13 C14 C15 . . . . 180 ?
C13 C14 C15 C14 . . . 7 .0(10) ?
C13 C14 C15 H15 . . . . 180 ?
H14 C14 C15 C14 . . . 7 180 ?
H14 C14 C15 H15 . . . . 0 ?
